data_4000583
_journal_name_full 'Chemistry of Materials'
_journal_paper_doi 10.1021/cm050049+
_journal_year 2005
_chemical_formula_moiety ' La2 Mo2 O9'
_chemical_formula_sum 'La2 Mo2 O9'
_chemical_formula_weight 613.69
_space_group_IT_number 4
_symmetry_cell_setting monoclinic
_symmetry_space_group_name_Hall 'P 2yb'
_symmetry_space_group_name_H-M 'P 1 21 1'
_cell_angle_alpha 90
_cell_angle_beta 90.40(3)
_cell_angle_gamma 90
_cell_formula_units_Z 48
_cell_length_a 14.325(3)
_cell_length_b 21.482(4)
_cell_length_c 28.585(6)
_cell_measurement_temperature 293
_cell_volume 8796(3)
_diffrn_ambient_temperature 293
_exptl_crystal_density_diffrn 5.561
_cod_depositor_comments
;
The following automatic conversions were performed:
'_symmetry_cell_setting' value 'Monoclinic' changed to 'monoclinic'
according to '/home/saulius/struct/CIF-dictionaries/cif_core.dic'
dictionary named 'cif_core.dic' version 2.4.1 from 2010-06-29.

Automatic conversion script
Id: cif_fix_enum 1527 2010-12-29 10:47:43Z saulius 
;
_cod_original_sg_symbol_H-M 'P 21'
_cod_original_formula_sum ' La2 Mo2 O9'
_cod_database_code 4000583

loop_
_symmetry_equiv_pos_as_xyz
x,y,z
-x,y+1/2,-z

loop_
_atom_site_label
_atom_site_type_symbol
_atom_site_fract_x
_atom_site_fract_y
_atom_site_fract_z
_atom_site_U_iso_or_equiv
_atom_site_occupancy
_atom_site_adp_type
_atom_site_refinement_flags_posn
_atom_site_refinement_flags_adp
_atom_site_refinement_flags_occupancy
_atom_site_disorder_assembly
_atom_site_disorder_group
_atom_site_attached_hydrogens
La1 La 0.42336(16) 0.43693(11) -0.28717(8) 0.0119 1.0000 Uani . . . . . .
La2 La 0.67344(17) 0.67440(12) -0.08808(8) 0.0140 1.0000 Uani . . . . . .
La3 La 0.68133(16) 1.00077(12) -0.10013(8) 0.0132 1.0000 Uani . . . . . .
La4 La 0.55360(18) 0.29267(11) -0.21862(8) 0.0132 1.0000 Uani . . . . . .
La5 La 0.21688(16) 1.00737(11) -0.09722(8) 0.0124 1.0000 Uani . . . . . .
La6 La 1.03168(16) 0.61102(12) 0.03229(7) 0.0130 1.0000 Uani . . . . . .
La7 La 1.03729(18) 0.61631(14) 0.27389(8) 0.0204 1.0000 Uani . . . . . .
La8 La 0.42479(17) 0.77806(12) -0.04534(8) 0.0147 1.0000 Uani . . . . . .
La9 La 0.4196(2) 0.78506(13) -0.28948(8) 0.0190 1.0000 Uani . . . . . .
La10 La 0.54551(15) 0.61559(12) -0.20356(8) 0.0121 1.0000 Uani . . . . . .
La11 La 0.15805(16) 0.66694(11) -0.08332(8) 0.0132 1.0000 Uani . . . . . .
La12 La 1.29783(16) 0.51060(11) -0.40189(8) 0.0113 1.0000 Uani . . . . . .
La13 La 0.04833(17) 0.94102(12) -0.20949(8) 0.0137 1.0000 Uani . . . . . .
La14 La 0.30157(15) 0.85593(11) -0.16857(7) 0.0095 1.0000 Uani . . . . . .
La15 La 0.54843(16) 0.93114(12) -0.21860(8) 0.0127 1.0000 Uani . . . . . .
La16 La 0.81240(16) 0.18382(13) -0.41784(8) 0.0151 1.0000 Uani . . . . . .
La17 La 0.96728(19) 0.76996(14) 0.21025(12) 0.0261 1.0000 Uani . . . . . .
La18 La 0.29364(18) 0.84691(14) -0.40823(8) 0.0177 1.0000 Uani . . . . . .
La19 La 0.93761(18) 0.43455(13) -0.28633(8) 0.0166 1.0000 Uani . . . . . .
La20 La 0.2785(2) 1.18199(13) -0.16591(10) 0.0223 1.0000 Uani . . . . . .
La21 La 1.20140(15) 0.67892(12) 0.16349(8) 0.0119 1.0000 Uani . . . . . .
La22 La 1.53216(16) 0.60324(11) -0.46253(8) 0.0124 1.0000 Uani . . . . . .
La23 La 0.31165(16) 0.50992(12) -0.15816(8) 0.0131 1.0000 Uani . . . . . .
La24 La 0.43730(18) 0.11462(15) -0.29822(9) 0.0215 1.0000 Uani . . . . . .
La25 La 0.47176(17) 1.10349(11) -0.03356(8) 0.0129 1.0000 Uani . . . . . .
La26 La 0.78248(18) 0.52327(13) -0.16719(10) 0.0206 1.0000 Uani . . . . . .
La27 La 0.7784(2) 0.85607(13) 0.07327(9) 0.0266 1.0000 Uani . . . . . .
La28 La 0.0535(2) 0.27716(15) 0.28579(13) 0.0286 1.0000 Uani . . . . . .
La29 La 0.78155(18) 0.85253(13) -0.16115(8) 0.0166 1.0000 Uani . . . . . .
La30 La 0.9423(2) 0.45466(15) -0.53633(10) 0.0235 1.0000 Uani . . . . . .
La31 La 0.02325(18) 0.61579(13) -0.21139(10) 0.0208 1.0000 Uani . . . . . .
La32 La 0.29454(17) 0.19472(13) -0.40507(9) 0.0176 1.0000 Uani . . . . . .
La33 La 0.71185(16) 0.35274(12) -0.09373(8) 0.0119 1.0000 Uani . . . . . .
La34 La 0.68714(19) 0.01460(13) -0.33889(11) 0.0235 1.0000 Uani . . . . . .
La35 La 0.19096(18) 0.67773(12) -0.34449(8) 0.0156 1.0000 Uani . . . . . .
La36 La 1.07036(18) 0.60391(13) -0.46392(9) 0.0189 1.0000 Uani . . . . . .
La37 La 0.7731(2) 0.50185(14) -0.40661(10) 0.0264 1.0000 Uani . . . . . .
La38 La 0.20038(19) 1.01895(13) -0.34068(9) 0.0199 1.0000 Uani . . . . . .
La39 La 1.19134(17) 0.35531(12) -0.34064(8) 0.0141 1.0000 Uani . . . . . .
La40 La 1.4455(3) 0.44517(14) -0.53057(11) 0.0346 1.0000 Uani . . . . . .
La41 La 0.54212(16) 0.94600(12) 0.03127(8) 0.0125 1.0000 Uani . . . . . .
La42 La 0.94505(17) 0.44659(13) -0.03601(9) 0.0178 1.0000 Uani . . . . . .
La43 La 0.6776(3) 0.3495(2) -0.34075(12) 0.0586 1.0000 Uani . . . . . .
La44 La 0.9257(2) 0.76166(14) -0.04172(19) 0.0529 1.0000 Uani . . . . . .
La45 La 1.05720(19) 0.27712(14) -0.45172(10) 0.0223 1.0000 Uani . . . . . .
La46 La -0.3030(3) 0.6727(3) -0.32829(17) 0.0671 1.0000 Uani . . . . . .
La47 La 1.4574(3) 0.77439(15) -0.53450(11) 0.0291 1.0000 Uani . . . . . .
La48 La 1.2078(2) 0.34935(14) -0.58606(11) 0.0264 1.0000 Uani . . . . . .
Mo49 Mo 0.7748(2) 0.36144(17) -0.20906(12) 0.0130 1.0000 Uani . . . . . .
Mo50 Mo 0.5112(2) 0.77378(16) -0.17467(11) 0.0113 1.0000 Uani . . . . . .
Mo51 Mo 0.4693(3) 0.26980(19) -0.33277(12) 0.0166 1.0000 Uani . . . . . .
Mo52 Mo 0.1959(2) 0.83078(17) -0.03664(13) 0.0144 1.0000 Uani . . . . . .
Mo53 Mo 0.2753(2) 1.00473(16) -0.21621(12) 0.0127 1.0000 Uani . . . . . .
Mo54 Mo 0.2405(2) 1.18480(18) -0.04589(12) 0.0141 1.0000 Uani . . . . . .
Mo55 Mo 0.6910(2) 0.49975(16) -0.04185(12) 0.0120 1.0000 Uani . . . . . .
Mo56 Mo 0.4480(2) 0.95387(16) -0.08300(11) 0.0097 1.0000 Uani . . . . . .
Mo57 Mo 0.1828(2) 0.83567(16) -0.30035(11) 0.0109 1.0000 Uani . . . . . .
Mo58 Mo 0.6937(2) 0.83381(16) 0.20239(11) 0.0105 1.0000 Uani . . . . . .
Mo59 Mo 0.2706(2) 0.67110(17) -0.20623(11) 0.0128 1.0000 Uani . . . . . .
Mo60 Mo -0.0480(3) 0.61066(18) -0.33325(12) 0.0144 1.0000 Uani . . . . . .
Mo61 Mo 0.4025(2) 0.61914(15) -0.07353(11) 0.0115 1.0000 Uani . . . . . .
Mo62 Mo 0.9763(2) 0.61726(17) 0.15140(11) 0.0119 1.0000 Uani . . . . . .
Mo63 Mo 1.4559(2) 0.61669(17) 0.17210(11) 0.0116 1.0000 Uani . . . . . .
Mo64 Mo 1.0474(2) 0.4353(2) 0.08023(14) 0.0197 1.0000 Uani . . . . . .
Mo65 Mo 1.7949(2) 0.66985(16) -0.45751(11) 0.0114 1.0000 Uani . . . . . .
Mo66 Mo 0.7083(3) 0.17211(17) -0.29485(12) 0.0146 1.0000 Uani . . . . . .
Mo67 Mo -0.2238(3) 0.6771(2) -0.20806(16) 0.0271 1.0000 Uani . . . . . .
Mo68 Mo 0.6950(2) 0.82567(17) -0.04331(12) 0.0130 1.0000 Uani . . . . . .
Mo69 Mo 0.7046(2) 0.50070(17) -0.28721(12) 0.0130 1.0000 Uani . . . . . .
Mo70 Mo 1.0506(2) 0.45590(18) 0.33198(12) 0.0140 1.0000 Uani . . . . . .
Mo71 Mo 1.2890(3) 0.3349(2) -0.46452(17) 0.0248 1.0000 Uani . . . . . .
Mo72 Mo 1.1841(3) 0.50449(18) -0.54721(14) 0.0228 1.0000 Uani . . . . . .
Mo73 Mo 1.1995(2) 0.50626(16) -0.28681(11) 0.0099 1.0000 Uani . . . . . .
Mo74 Mo 1.2775(2) 0.67780(16) 0.04652(11) 0.0097 1.0000 Uani . . . . . .
Mo75 Mo 1.0233(3) 0.78919(17) -0.16564(13) 0.0195 1.0000 Uani . . . . . .
Mo76 Mo 0.7858(2) 1.01102(16) 0.04062(11) 0.0109 1.0000 Uani . . . . . .
Mo77 Mo 1.4617(2) 0.61772(18) -0.33961(12) 0.0138 1.0000 Uani . . . . . .
Mo78 Mo 0.5264(3) 0.77887(17) 0.08666(13) 0.0153 1.0000 Uani . . . . . .
Mo79 Mo 0.9666(3) 0.29134(18) -0.08486(12) 0.0160 1.0000 Uani . . . . . .
Mo80 Mo 1.2999(3) 0.66271(17) -0.45201(12) 0.0138 1.0000 Uani . . . . . .
Mo81 Mo 0.7721(2) 1.00434(18) -0.21621(13) 0.0156 1.0000 Uani . . . . . .
Mo82 Mo 1.4578(3) 0.62403(18) -0.57994(15) 0.0268 1.0000 Uani . . . . . .
Mo83 Mo 0.4577(3) -0.04435(18) -0.34488(14) 0.0185 1.0000 Uani . . . . . .
Mo84 Mo 1.5412(3) 0.44695(17) -0.42071(13) 0.0185 1.0000 Uani . . . . . .
Mo85 Mo 0.9364(3) 0.60411(18) -0.07965(12) 0.0158 1.0000 Uani . . . . . .
Mo86 Mo 1.5416(3) 0.7845(2) -0.41559(16) 0.0303 1.0000 Uani . . . . . .
Mo87 Mo 0.8028(3) 0.66988(18) 0.29189(12) 0.0153 1.0000 Uani . . . . . .
Mo88 Mo 1.0305(3) 0.1167(2) -0.41737(12) 0.0184 1.0000 Uani . . . . . .
Mo89 Mo 0.7832(3) 0.3352(2) -0.4608(2) 0.0360 1.0000 Uani . . . . . .
Mo90 Mo 0.9539(3) 0.2894(2) -0.33246(15) 0.0292 1.0000 Uani . . . . . .
Mo91 Mo 1.0197(2) 0.43928(17) -0.41942(12) 0.0121 1.0000 Uani . . . . . .
Mo92 Mo 0.3128(5) 0.3399(2) 0.30112(16) 0.0452 1.0000 Uani . . . . . .
Mo93 Mo 0.9581(3) 0.95058(19) 0.16772(14) 0.0171 1.0000 Uani . . . . . .
Mo94 Mo 0.9699(3) 0.2803(2) 0.41381(17) 0.0271 1.0000 Uani . . . . . .
Mo95 Mo 0.7019(3) 0.50712(18) 0.45690(12) 0.0167 1.0000 Uani . . . . . .
Mo96 Mo 0.4692(2) 0.95036(16) 0.17359(13) 0.0133 1.0000 Uani . . . . . .
O1 O 0.530(2) 0.0053(17) 0.2127(12) 0.028(7) 1.0000 Uiso . . . . . .
O2 O 0.7977(17) 0.4495(12) 0.1708(9) 0.012(5) 1.0000 Uiso . . . . . .
O3 O 0.9891(19) 0.1638(14) 0.0417(10) 0.017(5) 1.0000 Uiso . . . . . .
O4 O 0.553(2) -0.0047(15) 0.4512(11) 0.021(6) 1.0000 Uiso . . . . . .
O5 O 0.719(2) 0.6289(14) 0.3356(10) 0.020(6) 1.0000 Uiso . . . . . .
O6 O 0.019(2) 1.0016(15) 0.4571(11) 0.023(6) 1.0000 Uiso . . . . . .
O7 O 0.741(2) 0.6226(14) 0.0870(10) 0.020(6) 1.0000 Uiso . . . . . .
O8 O 0.726(2) 0.2839(14) 0.3348(10) 0.018(6) 1.0000 Uiso . . . . . .
O9 O 0.701(2) 0.9619(15) 0.0756(11) 0.022(6) 1.0000 Uiso . . . . . .
O10 O 0.484(2) 0.8367(15) 0.2969(10) 0.021(6) 1.0000 Uiso . . . . . .
O11 O 0.776(3) 0.454(2) 0.4218(14) 0.040(9) 1.0000 Uiso . . . . . .
O12 O 0.455(2) 0.4958(14) 0.0480(10) 0.017(5) 1.0000 Uiso . . . . . .
O13 O 0.052(2) 0.6661(14) 0.1983(10) 0.020(6) 1.0000 Uiso . . . . . .
O14 O 0.5568(18) 0.3359(12) 0.2143(9) 0.012(5) 1.0000 Uiso . . . . . .
O15 O 0.783(2) 0.1113(17) 0.4168(11) 0.026(6) 1.0000 Uiso . . . . . .
O16 O 0.718(2) 0.9468(15) 0.3317(11) 0.022(6) 1.0000 Uiso . . . . . .
O17 O 0.030(2) 0.6670(18) 0.4581(13) 0.032(8) 1.0000 Uiso . . . . . .
O18 O 0.788(2) 0.7949(17) 0.4157(12) 0.030(7) 1.0000 Uiso . . . . . .
O19 O 0.610(2) 0.1099(16) 0.4195(11) 0.024(6) 1.0000 Uiso . . . . . .
O20 O 0.561(2) 0.3003(14) 0.1267(10) 0.019(6) 1.0000 Uiso . . . . . .
O21 O 0.285(3) 0.4593(19) 0.4296(14) 0.037(8) 1.0000 Uiso . . . . . .
O22 O 0.962(3) 0.8237(18) 0.2956(13) 0.033(8) 1.0000 Uiso . . . . . .
O23 O 0.260(2) 0.7949(16) 0.1778(11) 0.025(6) 1.0000 Uiso . . . . . .
O24 O 0.4543(18) 0.7943(12) 0.3829(9) 0.011(5) 1.0000 Uiso . . . . . .
O25 O 0.304(2) 0.4451(15) 0.1741(11) 0.021(6) 1.0000 Uiso . . . . . .
O26 O 0.969(2) 0.5610(14) 0.1977(10) 0.019(6) 1.0000 Uiso . . . . . .
O27 O 0.608(2) 0.7726(14) 0.1851(10) 0.019(6) 1.0000 Uiso . . . . . .
O28 O 0.976(2) 0.1616(18) 0.2984(13) 0.032(8) 1.0000 Uiso . . . . . .
O29 O 0.554(2) 0.6563(15) 0.4537(11) 0.021(6) 1.0000 Uiso . . . . . .
O30 O 0.300(2) 0.1299(15) 0.1665(10) 0.021(6) 1.0000 Uiso . . . . . .
O31 O 0.6227(17) 0.7782(12) 0.4485(8) 0.009(5) 1.0000 Uiso . . . . . .
O32 O 0.0770(19) 0.7689(14) 0.1406(10) 0.018(5) 1.0000 Uiso . . . . . .
O33 O 0.039(2) 0.9973(15) 0.2022(11) 0.021(6) 1.0000 Uiso . . . . . .
O34 O 0.401(2) 0.2750(15) 0.0514(11) 0.022(6) 1.0000 Uiso . . . . . .
O35 O 0.7412(19) 0.5647(13) 0.1755(10) 0.014(5) 1.0000 Uiso . . . . . .
O36 O 0.874(2) 0.9532(17) 0.0475(12) 0.027(7) 1.0000 Uiso . . . . . .
O37 O 0.225(2) 0.9507(16) 0.3263(12) 0.026(7) 1.0000 Uiso . . . . . .
O38 O 0.438(2) 0.7854(15) 0.1269(11) 0.021(6) 1.0000 Uiso . . . . . .
O39 O 0.745(2) 0.3079(15) 0.0853(11) 0.024(6) 1.0000 Uiso . . . . . .
O40 O 0.039(2) 0.6161(15) 0.3690(10) 0.021(6) 1.0000 Uiso . . . . . .
O41 O 0.385(3) 0.6188(19) 0.2895(13) 0.034(8) 1.0000 Uiso . . . . . .
O42 O 0.452(2) 0.2043(14) 0.1434(10) 0.019(6) 1.0000 Uiso . . . . . .
O43 O 0.882(2) 0.6767(17) 0.4083(12) 0.030(7) 1.0000 Uiso . . . . . .
O44 O 0.257(2) 0.7333(14) 0.0899(10) 0.017(6) 1.0000 Uiso . . . . . .
O45 O 0.137(2) 0.8450(16) 0.3291(12) 0.029(7) 1.0000 Uiso . . . . . .
O46 O 0.7333(19) 0.3362(14) 0.2542(10) 0.016(5) 1.0000 Uiso . . . . . .
O47 O 0.433(3) 0.5620(17) 0.4616(12) 0.029(7) 1.0000 Uiso . . . . . .
O48 O 0.496(2) 0.1586(15) 0.0519(11) 0.024(6) 1.0000 Uiso . . . . . .
O49 O -0.011(2) 0.8868(14) 0.4680(11) 0.021(6) 1.0000 Uiso . . . . . .
O50 O 0.723(2) 0.2292(14) 0.4168(11) 0.019(6) 1.0000 Uiso . . . . . .
O51 O 0.754(2) 0.7432(15) 0.0919(11) 0.023(6) 1.0000 Uiso . . . . . .
O52 O 0.214(2) 0.9465(16) 0.0632(11) 0.027(7) 1.0000 Uiso . . . . . .
O53 O 0.155(2) 0.1570(15) 0.0861(11) 0.023(6) 1.0000 Uiso . . . . . .
O54 O 0.388(2) 0.3173(16) 0.1761(12) 0.026(7) 1.0000 Uiso . . . . . .
O55 O 0.809(3) 0.7377(17) 0.3260(13) 0.031(8) 1.0000 Uiso . . . . . .
O56 O 0.819(2) 0.4817(14) 0.2568(10) 0.019(6) 1.0000 Uiso . . . . . .
O57 O 0.713(2) 0.9858(14) 0.2445(10) 0.020(6) 1.0000 Uiso . . . . . .
O58 O 0.063(2) 0.9522(15) 0.3700(11) 0.021(6) 1.0000 Uiso . . . . . .
O59 O 0.218(2) 0.2892(17) 0.0002(12) 0.032(8) 1.0000 Uiso . . . . . .
O60 O 0.935(2) 0.8853(16) 0.2023(12) 0.026(7) 1.0000 Uiso . . . . . .
O61 O 0.048(2) 0.7452(16) 0.3851(12) 0.026(7) 1.0000 Uiso . . . . . .
O62 O 0.482(2) 0.4463(14) 0.1318(10) 0.018(6) 1.0000 Uiso . . . . . .
O63 O 0.918(2) 0.3621(14) 0.2662(10) 0.018(5) 1.0000 Uiso . . . . . .
O64 O 0.918(3) 0.2067(19) 0.4075(14) 0.037(8) 1.0000 Uiso . . . . . .
O65 O 0.387(3) 0.015(2) 0.4195(14) 0.041(9) 1.0000 Uiso . . . . . .
O66 O 0.078(2) 0.6285(16) 0.1133(12) 0.028(7) 1.0000 Uiso . . . . . .
O67 O 0.960(3) 0.4484(18) 0.1242(13) 0.032(8) 1.0000 Uiso . . . . . .
O68 O 0.489(3) 0.489(2) 0.2934(17) 0.053(11) 1.0000 Uiso . . . . . .
O69 O 0.249(5) 0.284(4) 0.326(2) 0.09(2) 1.0000 Uiso . . . . . .
O70 O 0.224(3) 0.008(2) 0.4961(14) 0.039(9) 1.0000 Uiso . . . . . .
O71 O 0.380(2) 0.6840(18) 0.1894(13) 0.033(8) 1.0000 Uiso . . . . . .
O72 O 0.985(3) 0.2314(19) 0.2132(14) 0.035(8) 1.0000 Uiso . . . . . .
O73 O 0.469(2) 0.1239(15) 0.2898(11) 0.025(6) 1.0000 Uiso . . . . . .
O74 O 1.005(2) 0.4977(17) 0.2834(12) 0.028(7) 1.0000 Uiso . . . . . .
O75 O 0.123(3) 0.8416(17) 0.0625(13) 0.033(8) 1.0000 Uiso . . . . . .
O76 O 0.450(2) 0.4548(16) 0.3813(11) 0.024(6) 1.0000 Uiso . . . . . .
O77 O 0.570(3) 0.7023(18) 0.0846(13) 0.033(8) 1.0000 Uiso . . . . . .
O78 O 0.871(3) 0.997(2) 0.3995(17) 0.051(11) 1.0000 Uiso . . . . . .
O79 O 0.702(2) 0.5808(15) 0.4312(11) 0.023(6) 1.0000 Uiso . . . . . .
O80 O 0.444(3) 0.1368(18) 0.3760(13) 0.033(8) 1.0000 Uiso . . . . . .
O81 O 0.3059(18) 0.8558(13) 0.2569(9) 0.013(5) 1.0000 Uiso . . . . . .
O82 O 0.889(2) 0.9496(16) 0.3009(11) 0.025(7) 1.0000 Uiso . . . . . .
O83 O 0.5349(18) 0.3956(12) 0.0420(9) 0.010(5) 1.0000 Uiso . . . . . .
O84 O 0.195(3) 0.2446(19) 0.1823(14) 0.037(9) 1.0000 Uiso . . . . . .
O85 O 0.530(2) 0.7252(17) 0.2798(13) 0.030(7) 1.0000 Uiso . . . . . .
O86 O 0.402(3) 0.959(2) 0.2879(14) 0.040(9) 1.0000 Uiso . . . . . .
O87 O 0.061(3) 0.343(2) 0.2023(17) 0.056(12) 1.0000 Uiso . . . . . .
O88 O 0.319(2) 0.3929(15) 0.0823(11) 0.023(6) 1.0000 Uiso . . . . . .
O89 O 0.596(2) 0.1799(16) 0.4850(12) 0.027(7) 1.0000 Uiso . . . . . .
O90 O 0.642(2) 0.1195(15) 0.2045(10) 0.019(6) 1.0000 Uiso . . . . . .
O91 O 0.267(3) 0.791(2) 0.4109(15) 0.043(9) 1.0000 Uiso . . . . . .
O92 O 0.103(3) 0.0364(19) 0.1072(13) 0.036(8) 1.0000 Uiso . . . . . .
O93 O 0.631(2) 0.5135(15) 0.3546(11) 0.023(6) 1.0000 Uiso . . . . . .
O94 O 0.676(3) 0.5430(18) 0.2628(13) 0.034(8) 1.0000 Uiso . . . . . .
O95 O 0.627(2) 0.1710(16) 0.3301(11) 0.025(7) 1.0000 Uiso . . . . . .
O96 O 0.712(3) 0.3095(18) -0.0052(13) 0.032(8) 1.0000 Uiso . . . . . .
O97 O 0.556(3) 0.6897(18) 0.3631(13) 0.035(8) 1.0000 Uiso . . . . . .
O98 O 0.108(2) 0.8430(16) 0.2334(12) 0.027(7) 1.0000 Uiso . . . . . .
O99 O 0.777(3) 0.0619(19) 0.3291(14) 0.037(9) 1.0000 Uiso . . . . . .
O100 O 0.545(3) 0.9509(18) 0.1252(13) 0.034(8) 1.0000 Uiso . . . . . .
O101 O 0.452(2) 0.2376(17) 0.4671(13) 0.029(7) 1.0000 Uiso . . . . . .
O102 O 0.664(2) 0.4231(15) 0.1024(11) 0.022(6) 1.0000 Uiso . . . . . .
O103 O 0.455(3) 0.5432(19) 0.2065(14) 0.037(9) 1.0000 Uiso . . . . . .
O104 O 0.466(2) 0.8875(17) 0.4664(12) 0.028(7) 1.0000 Uiso . . . . . .
O105 O 0.193(3) 0.681(2) -0.0025(14) 0.040(9) 1.0000 Uiso . . . . . .
O106 O 0.390(2) 0.6797(15) 0.0221(11) 0.023(6) 1.0000 Uiso . . . . . .
O107 O 0.328(3) 0.909(2) 0.4128(16) 0.050(11) 1.0000 Uiso . . . . . .
O108 O 0.603(2) 0.0684(17) 0.0259(12) 0.030(7) 1.0000 Uiso . . . . . .
O109 O 0.286(2) 0.1152(19) 0.4463(12) 0.033(7) 1.0000 Uiso . . . . . .
O110 O 0.213(2) 0.9566(16) 0.2406(11) 0.024(6) 1.0000 Uiso . . . . . .
O111 O 0.033(2) 0.7235(16) 0.0517(11) 0.024(7) 1.0000 Uiso . . . . . .
O112 O 0.186(3) 0.563(2) 0.2590(16) 0.050(11) 1.0000 Uiso . . . . . .
O113 O 0.766(3) 0.190(2) 0.2652(15) 0.044(10) 1.0000 Uiso . . . . . .
O114 O 0.313(3) 0.478(2) 0.2608(16) 0.048(10) 1.0000 Uiso . . . . . .
O115 O 0.550(2) 0.8851(14) 0.2110(10) 0.019(6) 1.0000 Uiso . . . . . .
O116 O 0.093(2) 0.3854(17) 0.3129(13) 0.031(8) 1.0000 Uiso . . . . . .
O117 O 0.796(2) 0.7854(16) 0.1915(11) 0.025(7) 1.0000 Uiso . . . . . .
O118 O 0.896(3) 0.276(2) 0.0380(14) 0.039(9) 1.0000 Uiso . . . . . .
O119 O 0.602(3) 0.3860(19) 0.3401(14) 0.038(9) 1.0000 Uiso . . . . . .
O120 O 0.927(6) 0.811(4) 0.099(3) 0.11(2) 1.0000 Uiso . . . . . .
O121 O 0.253(3) 0.555(2) 0.1734(16) 0.050(11) 1.0000 Uiso . . . . . .
O122 O 0.668(2) 0.1874(15) 0.0760(11) 0.022(6) 1.0000 Uiso . . . . . .
O123 O 0.704(3) 0.853(2) 0.2627(14) 0.041(9) 1.0000 Uiso . . . . . .
O124 O 0.259(3) 0.607(2) 0.0793(16) 0.054(11) 1.0000 Uiso . . . . . .
O125 O 0.008(2) 0.9203(17) 0.1160(13) 0.031(7) 1.0000 Uiso . . . . . .
O126 O 0.821(3) 0.146(2) 0.1689(15) 0.042(9) 1.0000 Uiso . . . . . .
O127 O 0.7981(19) 0.3950(13) 0.3378(9) 0.013(5) 1.0000 Uiso . . . . . .
O128 O 0.293(3) 0.063(2) 0.0782(16) 0.047(10) 1.0000 Uiso . . . . . .
O129 O 0.818(4) 0.383(3) 0.479(2) 0.075(16) 1.0000 Uiso . . . . . .
O130 O 0.735(2) 0.0772(14) 0.0913(10) 0.019(6) 1.0000 Uiso . . . . . .
O131 O 0.969(2) 0.1193(18) 0.1258(12) 0.030(7) 1.0000 Uiso . . . . . .
O132 O 0.512(2) 0.2183(16) 0.2224(12) 0.026(7) 1.0000 Uiso . . . . . .
O133 O 0.124(2) 0.7824(16) 0.4721(11) 0.024(6) 1.0000 Uiso . . . . . .
O134 O 0.220(2) 0.5707(14) 0.4193(11) 0.020(6) 1.0000 Uiso . . . . . .
O135 O 0.749(2) 0.5172(18) 0.0104(12) 0.031(7) 1.0000 Uiso . . . . . .
O136 O 0.329(2) 0.1870(17) 0.2447(12) 0.027(7) 1.0000 Uiso . . . . . .
O137 O 0.702(3) 0.670(2) 0.2535(16) 0.048(10) 1.0000 Uiso . . . . . .
O138 O 0.217(3) 0.663(2) 0.4964(14) 0.040(9) 1.0000 Uiso . . . . . .
O139 O 0.034(4) 0.367(3) 0.037(2) 0.068(14) 1.0000 Uiso . . . . . .
O140 O 0.031(3) 0.280(2) 0.4680(17) 0.056(12) 1.0000 Uiso . . . . . .
O141 O 0.059(5) 0.307(4) 0.384(3) 0.10(2) 1.0000 Uiso . . . . . .
O142 O 0.888(3) 0.5494(19) 0.4182(14) 0.036(8) 1.0000 Uiso . . . . . .
O143 O 0.946(3) 0.452(2) 0.3687(15) 0.044(10) 1.0000 Uiso . . . . . .
O144 O 0.388(3) 0.012(2) 0.1675(15) 0.044(10) 1.0000 Uiso . . . . . .
O145 O 0.885(2) 0.6005(18) 0.3063(13) 0.032(8) 1.0000 Uiso . . . . . .
O146 O 0.625(3) 0.4559(18) 0.2074(13) 0.033(8) 1.0000 Uiso . . . . . .
O147 O 0.432(3) 0.5910(18) 0.1136(13) 0.034(8) 1.0000 Uiso . . . . . .
O148 O 0.590(3) 0.517(2) 0.4941(16) 0.051(11) 1.0000 Uiso . . . . . .
O149 O 0.454(3) 0.577(2) 0.3660(16) 0.047(10) 1.0000 Uiso . . . . . .
O150 O 0.366(2) 0.6804(18) 0.4149(12) 0.030(7) 1.0000 Uiso . . . . . .
O151 O 0.147(5) 0.089(4) 0.372(3) 0.10(2) 1.0000 Uiso . . . . . .
O152 O 0.571(4) 0.642(3) 0.1829(19) 0.066(14) 1.0000 Uiso . . . . . .
O153 O 0.214(4) 0.676(3) 0.2448(19) 0.064(14) 1.0000 Uiso . . . . . .
O154 O 0.607(3) 0.537(2) 0.0772(14) 0.040(9) 1.0000 Uiso . . . . . .
O155 O 0.972(3) 0.2382(18) 0.1140(13) 0.034(8) 1.0000 Uiso . . . . . .
O156 O 0.236(3) 0.274(2) 0.0835(14) 0.038(8) 1.0000 Uiso . . . . . .
O157 O 0.875(2) 0.6662(16) 0.0242(12) 0.027(7) 1.0000 Uiso . . . . . .
O158 O 0.905(2) 0.2728(16) 0.3279(11) 0.025(6) 1.0000 Uiso . . . . . .
O159 O 0.230(4) 0.640(2) 0.3412(18) 0.059(12) 1.0000 Uiso . . . . . .
O160 O 0.545(3) 0.272(2) 0.3842(14) 0.039(9) 1.0000 Uiso . . . . . .
O161 O 0.028(3) 0.4920(18) 0.0362(13) 0.033(8) 1.0000 Uiso . . . . . .
O162 O 0.921(2) 0.5775(15) 0.1012(11) 0.023(6) 1.0000 Uiso . . . . . .
O163 O 0.425(2) 0.0305(17) 0.0223(12) 0.029(7) 1.0000 Uiso . . . . . .
O164 O 0.305(4) 0.059(3) 0.3437(19) 0.062(14) 1.0000 Uiso . . . . . .
O165 O 0.691(4) 0.910(3) 0.445(2) 0.071(15) 1.0000 Uiso . . . . . .
O166 O 0.722(2) 0.8977(16) 0.1605(11) 0.024(7) 1.0000 Uiso . . . . . .
O167 O 0.962(3) 0.8488(19) 0.3850(14) 0.040(9) 1.0000 Uiso . . . . . .
O168 O 0.899(4) 0.689(3) 0.2504(18) 0.060(13) 1.0000 Uiso . . . . . .
O169 O 0.430(6) 0.348(4) 0.289(3) 0.11(2) 1.0000 Uiso . . . . . .
O170 O 0.200(3) 0.9053(18) 0.1563(13) 0.033(8) 1.0000 Uiso . . . . . .
O171 O 0.066(2) 0.0608(15) 0.0232(11) 0.024(6) 1.0000 Uiso . . . . . .
O172 O 0.364(3) 0.340(2) 0.4003(18) 0.056(12) 1.0000 Uiso . . . . . .
O173 O 0.149(3) 0.507(2) 0.3535(14) 0.041(9) 1.0000 Uiso . . . . . .
O174 O 0.294(3) 0.360(3) 0.2457(17) 0.057(12) 1.0000 Uiso . . . . . .
O175 O 0.255(2) 0.4971(17) 0.0162(12) 0.030(7) 1.0000 Uiso . . . . . .
O176 O 0.616(3) 0.8385(18) 0.0967(13) 0.032(8) 1.0000 Uiso . . . . . .
O177 O 0.158(2) 0.4471(16) 0.1055(11) 0.025(6) 1.0000 Uiso . . . . . .
O178 O 0.381(2) 0.8881(17) 0.1743(12) 0.029(7) 1.0000 Uiso . . . . . .
O179 O 0.277(2) 0.4067(14) 0.3445(11) 0.020(6) 1.0000 Uiso . . . . . .
O180 O 0.666(3) 0.8747(19) 0.0014(13) 0.036(8) 1.0000 Uiso . . . . . .
O181 O 0.694(3) 0.325(2) 0.4974(15) 0.045(10) 1.0000 Uiso . . . . . .
O182 O 0.515(3) 0.921(2) 0.3685(16) 0.048(11) 1.0000 Uiso . . . . . .
O183 O 0.795(2) 0.0231(16) 0.4859(11) 0.027(7) 1.0000 Uiso . . . . . .
O184 O 0.564(2) 0.0871(16) 0.1253(12) 0.025(7) 1.0000 Uiso . . . . . .
O185 O 0.854(2) -0.0050(17) 0.1528(12) 0.029(7) 1.0000 Uiso . . . . . .
O186 O 0.581(3) 0.0425(18) 0.3381(13) 0.034(8) 1.0000 Uiso . . . . . .
O187 O 0.299(5) 0.059(3) 0.245(2) 0.09(2) 1.0000 Uiso . . . . . .
O188 O 0.072(3) 0.331(2) 0.1187(16) 0.051(11) 1.0000 Uiso . . . . . .
O189 O 0.886(3) 0.3465(18) 0.4216(13) 0.034(8) 1.0000 Uiso . . . . . .
O190 O 0.475(3) 0.807(2) 0.0325(14) 0.040(9) 1.0000 Uiso . . . . . .
O191 O 0.157(3) 0.189(2) 0.2699(14) 0.040(9) 1.0000 Uiso . . . . . .
O192 O 0.133(3) 0.1216(18) 0.1988(13) 0.034(8) 1.0000 Uiso . . . . . .
O193 O 0.093(3) 0.134(2) 0.4602(16) 0.051(11) 1.0000 Uiso . . . . . .
O194 O 0.215(3) 0.234(2) 0.4195(15) 0.044(10) 1.0000 Uiso . . . . . .
O195 O 0.643(4) 0.802(3) 0.345(2) 0.075(16) 1.0000 Uiso . . . . . .
O196 O 0.051(4) 0.553(3) 0.4595(19) 0.062(13) 1.0000 Uiso . . . . . .
O197 O 0.607(5) 0.447(3) 0.418(2) 0.088(19) 1.0000 Uiso . . . . . .
O198 O 0.183(6) 0.910(4) 0.424(3) 0.11(3) 1.0000 Uiso . . . . . .
O199 O 0.962(4) 0.095(3) 0.375(2) 0.078(17) 1.0000 Uiso . . . . . .
O200 O 0.134(3) 0.457(2) 0.2039(17) 0.050(11) 1.0000 Uiso . . . . . .
O201 O 0.895(4) 0.683(3) 0.155(2) 0.068(15) 1.0000 Uiso . . . . . .
O202 O 0.108(2) 0.4347(17) 0.4445(12) 0.028(7) 1.0000 Uiso . . . . . .
O203 O 0.771(4) 0.701(3) 0.486(2) 0.070(15) 1.0000 Uiso . . . . . .
O204 O 0.348(5) 0.352(4) 0.484(3) 0.10(2) 1.0000 Uiso . . . . . .
O205 O 0.842(4) 0.414(3) 0.042(2) 0.069(15) 1.0000 Uiso . . . . . .
O206 O 0.042(4) 0.718(3) 0.293(2) 0.071(16) 1.0000 Uiso . . . . . .
O207 O 0.868(3) 0.0559(18) 0.2491(13) 0.033(8) 1.0000 Uiso . . . . . .
O208 O 0.875(3) 0.331(2) 0.1714(18) 0.055(12) 1.0000 Uiso . . . . . .
O209 O 0.187(4) 0.325(3) 0.499(2) 0.075(16) 1.0000 Uiso . . . . . .
O210 O 0.539(5) 0.332(3) 0.445(2) 0.085(18) 1.0000 Uiso . . . . . .
O211 O 0.389(2) 0.9290(17) 0.0605(12) 0.029(7) 1.0000 Uiso . . . . . .
O212 O 0.675(2) 0.6671(17) 0.0041(12) 0.030(7) 1.0000 Uiso . . . . . .
O213 O 0.691(2) 0.2409(17) 0.1782(12) 0.029(7) 1.0000 Uiso . . . . . .
O214 O 0.061(3) 0.045(2) 0.2958(16) 0.046(10) 1.0000 Uiso . . . . . .
O215 O 0.349(3) 0.7415(19) 0.3062(14) 0.038(9) 1.0000 Uiso . . . . . .
O216 O 0.860(4) 0.081(2) 0.0323(18) 0.057(12) 1.0000 Uiso . . . . . .

loop_
_atom_site_aniso_label
_atom_site_aniso_U_11
_atom_site_aniso_U_22
_atom_site_aniso_U_33
_atom_site_aniso_U_23
_atom_site_aniso_U_13
_atom_site_aniso_U_12
La1 0.0131(10) 0.0117(10) 0.0108(9) 0.0019(8) 0.0030(8) 0.0010(8)
La2 0.0185(11) 0.0108(10) 0.0126(10) 0.0008(8) 0.0000(8) 0.0037(8)
La3 0.0145(10) 0.0138(10) 0.0114(9) 0.0023(8) 0.0018(8) 0.0004(8)
La4 0.0217(11) 0.0096(10) 0.0081(9) 0.0002(8) 0.0023(8) 0.0023(8)
La5 0.0167(10) 0.0107(10) 0.0096(9) -0.0001(8) -0.0030(8) 0.0011(8)
La6 0.0205(10) 0.0118(10) 0.0067(9) -0.0028(8) -0.0009(7) 0.0001(9)
La7 0.0226(12) 0.0253(13) 0.0135(10) 0.0061(10) 0.0079(9) -0.0028(10)
La8 0.0172(11) 0.0121(10) 0.0149(10) -0.0005(8) 0.0015(8) -0.0025(9)
La9 0.0256(13) 0.0190(12) 0.0122(10) -0.0072(9) -0.0071(9) 0.0054(10)
La10 0.0112(9) 0.0127(10) 0.0126(9) -0.0038(8) -0.0028(7) 0.0007(8)
La11 0.0159(10) 0.0123(10) 0.0115(9) 0.0022(8) 0.0003(8) 0.0052(8)
La12 0.0158(10) 0.0083(9) 0.0098(9) 0.0002(8) 0.0015(8) -0.0025(8)
La13 0.0129(10) 0.0180(11) 0.0101(10) -0.0016(8) -0.0003(8) 0.0011(9)
La14 0.0135(9) 0.0081(9) 0.0069(8) 0.0033(8) 0.0014(7) 0.0021(8)
La15 0.0107(10) 0.0131(10) 0.0142(10) 0.0025(8) -0.0010(8) 0.0010(8)
La16 0.0147(10) 0.0188(11) 0.0116(10) 0.0002(9) -0.0021(8) -0.0016(9)
La17 0.0151(12) 0.0141(12) 0.0491(18) -0.0106(11) 0.0042(11) 0.0010(9)
La18 0.0162(11) 0.0267(14) 0.0101(10) 0.0052(9) -0.0010(8) 0.0020(9)
La19 0.0216(12) 0.0188(11) 0.0095(10) 0.0005(8) 0.0025(8) -0.0050(9)
La20 0.0339(14) 0.0080(10) 0.0253(13) -0.0023(9) 0.0188(11) -0.0025(10)
La21 0.0090(9) 0.0122(10) 0.0146(10) -0.0014(8) 0.0014(8) -0.0010(8)
La22 0.0157(10) 0.0108(10) 0.0106(9) -0.0018(8) 0.0005(8) 0.0015(8)
La23 0.0138(10) 0.0166(11) 0.0090(9) -0.0006(8) 0.0037(8) -0.0023(8)
La24 0.0193(11) 0.0262(13) 0.0190(11) 0.0055(11) -0.0011(9) -0.0085(11)
La25 0.0207(11) 0.0083(10) 0.0098(9) -0.0024(8) 0.0006(8) 0.0008(8)
La26 0.0166(11) 0.0200(12) 0.0251(12) -0.0086(10) 0.0049(9) -0.0062(9)
La27 0.0570(18) 0.0101(10) 0.0127(10) -0.0023(9) 0.0139(11) -0.0126(12)
La28 0.0164(13) 0.0196(13) 0.0500(18) -0.0140(13) 0.0077(12) 0.0015(10)
La29 0.0200(11) 0.0151(11) 0.0147(10) 0.0010(9) 0.0060(8) -0.0020(9)
La30 0.0220(13) 0.0309(15) 0.0175(12) 0.0046(11) 0.0005(10) -0.0060(11)
La31 0.0174(11) 0.0131(11) 0.0320(13) -0.0019(10) 0.0065(10) -0.0030(9)
La32 0.0150(11) 0.0224(13) 0.0153(11) 0.0028(9) 0.0002(8) 0.0035(9)
La33 0.0143(10) 0.0096(9) 0.0118(9) -0.0035(8) -0.0048(7) 0.0005(8)
La34 0.0193(12) 0.0138(12) 0.0374(15) 0.0040(11) -0.0010(11) 0.0015(9)
La35 0.0263(12) 0.0102(10) 0.0101(10) -0.0018(8) -0.0072(9) 0.0060(9)
La36 0.0196(11) 0.0213(12) 0.0160(11) -0.0091(9) 0.0052(8) -0.0007(10)
La37 0.0413(16) 0.0190(13) 0.0190(12) 0.0021(10) 0.0013(11) -0.0013(12)
La38 0.0224(12) 0.0145(11) 0.0228(12) -0.0063(10) -0.0005(10) -0.0031(10)
La39 0.0176(11) 0.0106(10) 0.0140(10) -0.0030(9) -0.0016(8) -0.0054(9)
La40 0.062(2) 0.0111(12) 0.0304(15) 0.0055(11) -0.0313(15) -0.0075(13)
La41 0.0159(10) 0.0130(10) 0.0086(9) -0.0003(8) -0.0009(8) 0.0013(8)
La42 0.0136(11) 0.0214(12) 0.0183(11) -0.0026(9) 0.0011(8) -0.0089(9)
La43 0.083(3) 0.071(3) 0.0222(15) 0.0211(17) -0.0184(17) -0.062(3)
La44 0.0135(13) 0.0077(12) 0.138(4) 0.0108(17) 0.0273(18) 0.0068(10)
La45 0.0189(12) 0.0243(13) 0.0238(13) 0.0032(11) -0.0013(10) 0.0014(10)
La46 0.0231(16) 0.113(4) 0.065(3) -0.061(3) -0.0093(16) 0.002(2)
La47 0.0465(18) 0.0194(13) 0.0216(13) 0.0083(10) 0.0155(12) 0.0141(12)
La48 0.0327(15) 0.0165(13) 0.0298(14) 0.0039(11) 0.0026(11) 0.0089(11)
Mo49 0.0130(15) 0.0125(15) 0.0134(14) 0.0008(12) 0.0029(11) 0.0000(12)
Mo50 0.0125(14) 0.0104(14) 0.0111(14) -0.0040(11) 0.0023(11) 0.0016(12)
Mo51 0.0229(18) 0.0203(17) 0.0065(14) -0.0061(12) 0.0037(12) -0.0045(14)
Mo52 0.0156(16) 0.0103(15) 0.0173(16) -0.0038(12) -0.0008(12) -0.0017(13)
Mo53 0.0153(15) 0.0075(14) 0.0153(15) 0.0032(12) 0.0029(12) -0.0007(12)
Mo54 0.0120(14) 0.0176(16) 0.0128(14) 0.0036(12) 0.0032(11) 0.0050(12)
Mo55 0.0165(16) 0.0062(13) 0.0133(15) -0.0033(11) 0.0010(12) 0.0054(12)
Mo56 0.0106(14) 0.0091(14) 0.0093(14) -0.0014(11) 0.0005(11) -0.0033(11)
Mo57 0.0165(15) 0.0117(14) 0.0046(13) 0.0013(11) 0.0007(11) 0.0008(12)
Mo58 0.0167(15) 0.0059(13) 0.0088(13) -0.0019(11) 0.0014(11) 0.0005(12)
Mo59 0.0144(15) 0.0149(16) 0.0092(13) -0.0010(12) -0.0001(11) 0.0004(12)
Mo60 0.0235(17) 0.0100(14) 0.0097(14) -0.0002(13) -0.0027(12) -0.0030(14)
Mo61 0.0193(15) 0.0051(13) 0.0100(13) -0.0005(10) -0.0013(11) 0.0025(11)
Mo62 0.0134(14) 0.0125(14) 0.0097(13) 0.0002(12) -0.0020(10) -0.0006(12)
Mo63 0.0126(14) 0.0086(14) 0.0136(14) -0.0060(12) -0.0030(11) -0.0008(12)
Mo64 0.0082(15) 0.028(2) 0.0225(18) 0.0178(16) 0.0003(13) 0.0007(14)
Mo65 0.0168(15) 0.0088(14) 0.0087(13) -0.0019(11) -0.0003(11) 0.0043(12)
Mo66 0.0195(16) 0.0114(16) 0.0126(15) -0.0037(12) -0.0041(12) -0.0013(13)
Mo67 0.0100(16) 0.040(3) 0.031(2) 0.0211(19) -0.0059(14) -0.0060(16)
Mo68 0.0137(15) 0.0126(15) 0.0128(15) 0.0008(12) 0.0017(12) 0.0084(12)
Mo69 0.0124(15) 0.0127(15) 0.0140(15) -0.0026(12) 0.0007(12) 0.0010(12)
Mo70 0.0149(15) 0.0181(17) 0.0092(14) -0.0049(12) -0.0021(12) -0.0001(13)
Mo71 0.0214(19) 0.0126(16) 0.040(2) 0.0028(16) -0.0046(17) -0.0009(15)
Mo72 0.040(2) 0.0118(16) 0.0165(16) -0.0023(13) 0.0063(15) 0.0013(16)
Mo73 0.0123(14) 0.0129(15) 0.0044(12) -0.0057(11) 0.0027(10) -0.0003(12)
Mo74 0.0101(14) 0.0106(14) 0.0086(13) -0.0023(11) 0.0027(10) 0.0014(11)
Mo75 0.031(2) 0.0095(15) 0.0178(17) 0.0034(13) -0.0066(15) -0.0082(14)
Mo76 0.0165(15) 0.0076(14) 0.0085(13) 0.0029(11) -0.0013(11) -0.0017(12)
Mo77 0.0121(15) 0.0143(16) 0.0150(15) -0.0027(13) -0.0025(11) -0.0021(12)
Mo78 0.0176(16) 0.0106(15) 0.0179(16) -0.0036(13) 0.0021(13) 0.0070(13)
Mo79 0.0216(18) 0.0148(16) 0.0117(15) -0.0033(12) -0.0052(13) 0.0060(13)
Mo80 0.0181(16) 0.0132(15) 0.0101(14) 0.0035(12) 0.0055(12) 0.0013(12)
Mo81 0.0125(15) 0.0173(17) 0.0170(16) 0.0023(13) 0.0037(12) 0.0006(13)
Mo82 0.046(3) 0.0098(17) 0.0239(19) -0.0009(14) -0.0219(18) -0.0045(16)
Mo83 0.0179(17) 0.0156(16) 0.0221(18) -0.0038(14) 0.0071(14) -0.0014(14)
Mo84 0.032(2) 0.0076(15) 0.0158(16) -0.0067(12) -0.0084(14) 0.0027(14)
Mo85 0.0184(16) 0.0193(17) 0.0097(14) 0.0039(13) -0.0007(12) 0.0021(13)
Mo86 0.023(2) 0.042(3) 0.026(2) -0.024(2) 0.0109(16) -0.0137(18)
Mo87 0.0262(18) 0.0132(16) 0.0065(14) 0.0023(12) 0.0044(12) 0.0040(13)
Mo88 0.0144(15) 0.0269(19) 0.0138(15) 0.0032(15) 0.0005(12) 0.0000(15)
Mo89 0.0117(17) 0.030(2) 0.067(3) 0.033(2) -0.0073(19) -0.0064(16)
Mo90 0.036(2) 0.030(2) 0.0215(19) -0.0125(17) -0.0134(17) 0.0058(18)
Mo91 0.0091(14) 0.0168(16) 0.0102(14) 0.0022(12) -0.0005(11) -0.0019(12)
Mo92 0.093(4) 0.019(2) 0.024(2) -0.0145(17) 0.041(3) -0.033(2)
Mo93 0.0139(16) 0.0182(17) 0.0190(17) 0.0023(14) -0.0038(13) -0.0029(14)
Mo94 0.024(2) 0.021(2) 0.036(2) 0.0084(18) -0.0026(17) -0.0104(16)
Mo95 0.0227(18) 0.0178(17) 0.0097(14) 0.0009(13) 0.0062(12) 0.0108(14)
Mo96 0.0149(15) 0.0068(14) 0.0183(16) -0.0004(12) 0.0024(12) -0.0035(12)

loop_
_geom_bond_atom_site_label_1
_geom_bond_site_symmetry_1
_geom_bond_atom_site_label_2
_geom_bond_site_symmetry_2
_geom_bond_distance
_geom_bond_publ_flag
La1 . O186 . 2.70(4) yes
La1 . O1 . 2.67(3) yes
La1 . O123 . 2.66(4) yes
La1 . Mo58 . 3.694(4) yes
La1 . O10 . 2.54(3) yes
La1 . O86 . 2.54(4) yes
La1 . O57 . 2.54(3) yes
La1 . O182 . 2.52(5) yes
La1 . O115 . 2.47(3) yes
La1 . O16 . 2.39(3) yes
La2 . O48 . 2.67(3) yes
La2 . O34 . 2.63(3) yes
La2 . O156 . 2.51(4) yes
La2 . O53 . 2.49(3) yes
La2 . O30 . 2.47(3) yes
La2 . O42 . 2.47(3) yes
La2 . O128 . 2.45(5) yes
La2 . Mo50 . 4.001(4) yes
La2 . O212 . 2.64(4) yes
La3 . O62 . 2.76(3) yes
La3 . O177 . 2.58(3) yes
La3 . O121 . 2.58(5) yes
La3 . O175 . 2.56(3) yes
La3 . O147 . 2.56(4) yes
La3 . O124 . 2.51(5) yes
La3 . Mo63 . 3.773(4) yes
La3 . O12 . 2.46(3) yes
La3 . O25 . 2.44(3) yes
La3 . O88 . 2.37(3) yes
La4 . O81 . 2.67(3) yes
La4 . O71 . 2.65(4) yes
La4 . O38 . 2.63(3) yes
La4 . O178 . 2.58(4) yes
La4 . O85 . 2.56(4) yes
La4 . O23 . 2.91(3) yes
La4 . O27 . 2.55(3) yes
La4 . O115 . 2.49(3) yes
La4 . O10 . 2.49(3) yes
La4 . O215 . 3.08(4) yes
La4 . Mo66 . 4.054(4) yes
La5 . O205 . 2.68(6) yes
La5 . O154 . 2.67(4) yes
La5 . O35 . 2.63(3) yes
La5 . O7 . 2.57(3) yes
La5 . O135 . 2.53(3) yes
La5 . O67 . 2.94(4) yes
La5 . O102 . 2.49(3) yes
La5 . O162 . 2.49(3) yes
La5 . O2 . 2.45(3) yes
La5 . Mo62 . 3.946(4) yes
La6 . O161 . 2.56(4) yes
La6 . O105 . 2.94(4) yes
La6 . O216 . 2.50(5) yes
La6 . O111 . 2.48(3) yes
La6 . O66 . 2.43(3) yes
La6 . O3 . 2.42(3) yes
La6 . O171 . 2.37(3) yes
La6 . Mo76 . 3.984(4) yes
La6 . O157 . 2.55(3) yes
La6 . O162 . 2.64(3) yes
La7 . O40 . 2.72(3) yes
La7 . O153 . 2.96(5) yes
La7 . O112 . 2.46(5) yes
La7 . O13 . 2.42(3) yes
La7 . O206 . 2.26(6) yes
La7 . Mo81 . 4.003(5) yes
La7 . O26 . 2.66(3) yes
La7 . O74 . 2.60(4) yes
La7 . O145 . 2.40(4) yes
La7 . O168 . 2.61(5) yes
La8 . O39 . 2.76(3) yes
La8 . O48 . 2.81(3) yes
La8 . O83 . 2.59(3) yes
La8 . O96 . 2.53(4) yes
La8 . O122 . 2.51(3) yes
La8 . O34 . 2.51(3) yes
La8 . O20 . 2.39(3) yes
La8 . Mo74 . 4.008(4) yes
La8 . O106 . 2.91(3) yes
La8 . O190 . 2.41(4) yes
La9 . O160 . 2.77(4) yes
La9 . O95 . 2.79(3) yes
La9 . O46 . 2.66(3) yes
La9 . O119 . 2.63(4) yes
La9 . O132 . 2.58(3) yes
La9 . O169 . 2.54(8) yes
La9 . O8 . 2.45(3) yes
La9 . O14 . 2.43(3) yes
La9 . Mo59 . 4.035(5) yes
La10 . O90 . 2.69(3) yes
La10 . O187 . 2.81(7) yes
La10 . O184 . 2.81(3) yes
La10 . O136 . 2.65(3) yes
La10 . O144 . 2.63(5) yes
La10 . O1 . 2.62(4) yes
La10 . O42 . 2.57(3) yes
La10 . O73 . 2.48(3) yes
La10 . O30 . 2.47(3) yes
La10 . O132 . 2.42(3) yes
La10 . Mo69 . 4.132(4) yes
La11 . O118 . 2.80(4) yes
La11 . O155 . 2.56(4) yes
La11 . O122 . 2.53(3) yes
La11 . O126 . 2.51(4) yes
La11 . O130 . 2.47(3) yes
La11 . O3 . 2.43(3) yes
La11 . O131 . 2.41(4) yes
La11 . O216 . 2.36(5) yes
La11 . Mo75 . 4.012(4) yes
La11 . O105 . 2.38(4) yes
La12 . O183 . 2.75(3) yes
La12 . O186 . 2.60(4) yes
La12 . O99 . 2.59(4) yes
La12 . O4 . 2.58(3) yes
La12 . O19 . 2.56(3) yes
La12 . O165 . 2.50(6) yes
La12 . O15 . 2.49(3) yes
La12 . O16 . 2.44(3) yes
La12 . O78 . 2.44(5) yes
La12 . Mo77 . 3.731(4) yes
La13 . O208 . 2.82(5) yes
La13 . O87 . 2.64(5) yes
La13 . O200 . 2.64(5) yes
La13 . O26 . 2.61(3) yes
La13 . O74 . 2.55(3) yes
La13 . O56 . 2.49(3) yes
La13 . O2 . 2.47(3) yes
La13 . O67 . 2.45(4) yes
La13 . O63 . 2.40(3) yes
La13 . Mo57 . 3.956(4) yes
La14 . O39 . 2.68(3) yes
La14 . O146 . 2.64(4) yes
La14 . O208 . 2.59(5) yes
La14 . O20 . 2.59(3) yes
La14 . O46 . 2.53(3) yes
La14 . O213 . 2.49(4) yes
La14 . O2 . 2.46(3) yes
La14 . O14 . 2.46(3) yes
La14 . O102 . 2.43(3) yes
La14 . Mo56 . 3.839(4) yes
La15 . O169 . 2.71(8) yes
La15 . O174 . 2.85(5) yes
La15 . Mo92 . 3.663(5) yes
La15 . O54 . 2.88(3) yes
La15 . O146 . 2.56(4) yes
La15 . O14 . 2.55(3) yes
La15 . O62 . 2.54(3) yes
La15 . O114 . 2.54(5) yes
La15 . O68 . 2.52(5) yes
La15 . O25 . 2.47(3) yes
La15 . O103 . 2.43(4) yes
La16 . O133 . 2.78(3) yes
La16 . O91 . 2.58(4) yes
La16 . O17 . 2.57(4) yes
La16 . O61 . 2.57(3) yes
La16 . O150 . 2.56(3) yes
La16 . O40 . 2.92(3) yes
La16 . O134 . 2.47(3) yes
La16 . O159 . 2.47(5) yes
La16 . O138 . 2.32(4) yes
La16 . Mo90 . 3.891(5) yes
La17 . O206 . 2.81(6) yes
La17 . O98 . 2.64(3) yes
La17 . O13 . 2.56(3) yes
La17 . O32 . 2.55(3) yes
La17 . Mo87 . 3.962(5) yes
La17 . O22 . 2.70(4) yes
La17 . O60 . 2.53(3) yes
La17 . O117 . 2.54(3) yes
La17 . O168 . 2.30(5) yes
La17 . O201 . 2.66(6) yes
La18 . O129 . 2.68(6) yes
La18 . O210 . 2.65(7) yes
La18 . O127 . 2.62(3) yes
La18 . O197 . 2.60(7) yes
La18 . O181 . 2.60(4) yes
La18 . O189 . 2.59(4) yes
La18 . O119 . 2.58(4) yes
La18 . O160 . 2.90(4) yes
La18 . O50 . 2.55(3) yes
La18 . O11 . 2.54(4) yes
La18 . O8 . 2.52(3) yes
La18 . Mo83 . 3.768(5) yes
La19 . O33 . 2.77(3) yes
La19 . O22 . 2.79(4) yes
La19 . O37 . 2.61(3) yes
La19 . O110 . 2.58(3) yes
La19 . O98 . 2.57(3) yes
La19 . O82 . 2.54(3) yes
La19 . O45 . 2.51(3) yes
La19 . O58 . 2.42(3) yes
La19 . O214 . 2.39(5) yes
La19 . O60 . 3.19(3) yes
La19 . Mo49 . 3.585(4) yes
La20 . O7 . 2.61(3) yes
La20 . O27 . 2.60(3) yes
La20 . O117 . 2.57(3) yes
La20 . O35 . 2.55(3) yes
La20 . O51 . 2.54(3) yes
La20 . O137 . 2.53(5) yes
La20 . O201 . 2.50(6) yes
La20 . O152 . 2.38(5) yes
La20 . O77 . 3.19(4) yes
La20 . Mo78 . 4.146(5) yes
La21 . O32 . 2.71(3) yes
La21 . O121 . 2.77(5) yes
La21 . O71 . 2.66(4) yes
La21 . O23 . 2.66(3) yes
La21 . O44 . 2.54(3) yes
La21 . O66 . 2.52(3) yes
La21 . O124 . 2.98(5) yes
La21 . O13 . 2.39(3) yes
La21 . O153 . 2.33(6) yes
La21 . Mo79 . 4.075(4) yes
La22 . O47 . 2.73(4) yes
La22 . O29 . 2.67(3) yes
La22 . O109 . 2.66(3) yes
La22 . O4 . 2.64(3) yes
La22 . O80 . 2.60(4) yes
La22 . O101 . 2.90(4) yes
La22 . O89 . 2.54(3) yes
La22 . O65 . 2.53(4) yes
La22 . O19 . 2.39(3) yes
La22 . O148 . 2.38(5) yes
La22 . Mo95 . 3.944(4) yes
La23 . O1 . 2.76(3) yes
La23 . O90 . 2.78(3) yes
La23 . O184 . 2.61(3) yes
La23 . O100 . 2.59(4) yes
La23 . O9 . 2.58(3) yes
La23 . O57 . 2.54(3) yes
La23 . O130 . 2.49(3) yes
La23 . O166 . 2.46(3) yes
La23 . O185 . 2.40(3) yes
La23 . Mo61 . 3.607(4) yes
La24 . O137 . 2.66(5) yes
La24 . O149 . 2.62(5) yes
La24 . O93 . 2.87(3) yes
La24 . O41 . 2.55(4) yes
La24 . O68 . 2.91(5) yes
La24 . O5 . 2.49(3) yes
La24 . O85 . 2.48(4) yes
La24 . O94 . 2.46(4) yes
La24 . O97 . 2.46(4) yes
La24 . Mo53 . 4.066(4) yes
La25 . O48 . 2.74(3) yes
La25 . O147 . 2.69(4) yes
La25 . O212 . 2.65(4) yes
La25 . O77 . 2.65(4) yes
La25 . O108 . 2.63(4) yes
La25 . O106 . 2.59(3) yes
La25 . O12 . 2.58(3) yes
La25 . Mo55 . 3.889(4) yes
La25 . O163 . 2.34(4) yes
La25 . O154 . 2.19(4) yes
La26 . O33 . 2.81(3) yes
La26 . O187 . 2.62(7) yes
La26 . O192 . 2.60(4) yes
La26 . O30 . 2.58(3) yes
La26 . O170 . 2.56(4) yes
La26 . O128 . 2.90(5) yes
La26 . O110 . 2.54(3) yes
La26 . O144 . 2.46(4) yes
La26 . O92 . 2.38(4) yes
La26 . Mo85 . 3.750(4) yes
La27 . O59 . 2.55(4) yes
La27 . Mo93 . 4.235(5) yes
La27 . O9 . 2.53(3) yes
La27 . O36 . 2.61(4) yes
La27 . O51 . 2.51(3) yes
La27 . O120 . 2.45(8) yes
La27 . O166 . 2.78(3) yes
La27 . O176 . 2.46(4) yes
La27 . O180 . 2.63(4) yes
La28 . O63 . 2.72(3) yes
La28 . O28 . 2.74(4) yes
La28 . O72 . 2.49(4) yes
La28 . O158 . 2.45(3) yes
La28 . Mo67 . 3.947(5) yes
La28 . O69 . 3.02(7) yes
La28 . O87 . 2.77(5) yes
La28 . O116 . 2.51(4) yes
La28 . O141 . 2.87(8) yes
La28 . O191 . 2.44(4) yes
La29 . O177 . 2.72(3) yes
La29 . O156 . 2.80(4) yes
La29 . O174 . 2.64(5) yes
La29 . O88 . 2.82(3) yes
La29 . O200 . 2.83(5) yes
La29 . O54 . 2.57(3) yes
La29 . O87 . 2.56(5) yes
La29 . O188 . 2.46(5) yes
La29 . Mo64 . 3.799(4) yes
La29 . O84 . 2.42(4) yes
La29 . O25 . 2.37(3) yes
La30 . O189 . 2.74(4) yes
La30 . O143 . 2.72(4) yes
La30 . O11 . 2.66(4) yes
La30 . O49 . 2.62(3) yes
La30 . O196 . 2.62(6) yes
La30 . O70 . 2.89(4) yes
La30 . O6 . 2.54(3) yes
La30 . O142 . 2.53(4) yes
La30 . O202 . 2.48(3) yes
La30 . O129 . 2.40(6) yes
La30 . Mo89 . 4.063(5) yes
La31 . O33 . 2.71(3) yes
La31 . O28 . 2.67(4) yes
La31 . O126 . 2.62(4) yes
La31 . O72 . 2.49(4) yes
La31 . O131 . 2.45(3) yes
La31 . O214 . 3.09(5) yes
La31 . O207 . 2.30(4) yes
La31 . O192 . 2.28(4) yes
La31 . Mo73 . 4.078(4) yes
La32 . O29 . 2.71(3) yes
La32 . O55 . 2.86(4) yes
La32 . O43 . 2.57(3) yes
La32 . O79 . 2.56(3) yes
La32 . O31 . 2.49(3) yes
La32 . O203 . 2.48(6) yes
La32 . O18 . 2.47(4) yes
La32 . O97 . 2.45(4) yes
La32 . O195 . 3.01(6) yes
La32 . O5 . 2.45(3) yes
La32 . Mo51 . 3.615(5) yes
La33 . O23 . 2.74(3) yes
La33 . O38 . 2.76(3) yes
La33 . O178 . 2.76(3) yes
La33 . O44 . 2.61(3) yes
La33 . O75 . 2.54(4) yes
La33 . O170 . 2.47(4) yes
La33 . O52 . 2.44(3) yes
La33 . O211 . 2.39(4) yes
La33 . Mo96 . 4.031(4) yes
La33 . O96 . 2.70(4) yes
La34 . O76 . 2.64(3) yes
La34 . O41 . 2.85(4) yes
La34 . O21 . 2.88(4) yes
La34 . O68 . 2.90(5) yes
La34 . O134 . 2.92(3) yes
La34 . O149 . 2.54(5) yes
La34 . O159 . 2.94(5) yes
La34 . O173 . 2.39(4) yes
La34 . O179 . 2.38(3) yes
La34 . O112 . 3.09(5) yes
La34 . O114 . 2.36(5) yes
La34 . Mo82 . 3.893(5) yes
La35 . O28 . 2.76(4) yes
La35 . O50 . 2.66(3) yes
La35 . O95 . 2.64(3) yes
La35 . O8 . 2.58(3) yes
La35 . O99 . 2.57(4) yes
La35 . O15 . 2.54(3) yes
La35 . O199 . 2.95(6) yes
La35 . O158 . 2.51(3) yes
La35 . Mo94 . 3.744(5) yes
La35 . O64 . 2.46(4) yes
La35 . O113 . 2.36(4) yes
La36 . O64 . 2.74(4) yes
La36 . O138 . 2.71(4) yes
La36 . O183 . 2.68(3) yes
La36 . O17 . 2.67(4) yes
La36 . O199 . 2.59(6) yes
La36 . O6 . 2.55(3) yes
La36 . O15 . 2.49(3) yes
La36 . O196 . 2.47(5) yes
La36 . O193 . 2.44(5) yes
La36 . O78 . 3.06(5) yes
La36 . Mo72 . 3.597(5) yes
La37 . O58 . 2.78(3) yes
La37 . O109 . 2.81(4) yes
La37 . O70 . 2.56(4) yes
La37 . O37 . 2.54(3) yes
La37 . O107 . 2.46(5) yes
La37 . O164 . 2.46(6) yes
La37 . O151 . 2.40(8) yes
La37 . O65 . 2.34(4) yes
La37 . Mo60 . 4.044(5) yes
La37 . O198 . 2.14(9) yes
La38 . O11 . 2.73(4) yes
La38 . O127 . 2.66(3) yes
La38 . O143 . 2.66(4) yes
La38 . O5 . 2.63(3) yes
La38 . O142 . 2.63(4) yes
La38 . O94 . 2.88(4) yes
La38 . O56 . 2.55(3) yes
La38 . O93 . 2.45(3) yes
La38 . Mo88 . 3.881(5) yes
La38 . O145 . 2.36(4) yes
La38 . O79 . 3.23(3) yes
La39 . O123 . 2.68(4) yes
La39 . O195 . 2.64(6) yes
La39 . O22 . 2.64(4) yes
La39 . O82 . 2.60(3) yes
La39 . O55 . 2.56(4) yes
La39 . O167 . 2.53(4) yes
La39 . O18 . 2.53(4) yes
La39 . O16 . 2.37(3) yes
La39 . Mo91 . 3.780(4) yes
La40 . O197 . 2.75(7) yes
La40 . O148 . 2.67(5) yes
La40 . O210 . 2.86(7) yes
La40 . O21 . 2.57(4) yes
La40 . O104 . 2.54(3) yes
La40 . O76 . 2.53(3) yes
La40 . O47 . 2.53(4) yes
La40 . O4 . 2.51(3) yes
La40 . O204 . 2.49(8) yes
La40 . O172 . 3.21(5) yes
La40 . O165 . 3.23(6) yes
La40 . Mo71 . 3.775(6) yes
La41 . O108 . 2.77(4) yes
La41 . O83 . 2.60(3) yes
La41 . O12 . 2.51(3) yes
La41 . O163 . 2.49(4) yes
La41 . Mo68 . 4.011(4) yes
La41 . O9 . 2.61(3) yes
La41 . O100 . 2.69(4) yes
La41 . O176 . 3.15(4) yes
La41 . O180 . 2.50(4) yes
La41 . O190 . 3.14(4) yes
La41 . O211 . 2.37(3) yes
La42 . O36 . 2.61(3) yes
La42 . O92 . 2.88(4) yes
La42 . O75 . 2.57(4) yes
La42 . O161 . 2.57(4) yes
La42 . O171 . 2.49(3) yes
La42 . O139 . 2.98(6) yes
La42 . O125 . 2.45(4) yes
La42 . Mo52 . 3.826(4) yes
La42 . O52 . 2.40(3) yes
La42 . O205 . 2.78(6) yes
La43 . O45 . 2.68(3) yes
La43 . O10 . 2.66(3) yes
La43 . O37 . 2.61(3) yes
La43 . Mo84 . 3.655(6) yes
La43 . O215 . 2.55(4) yes
La43 . O24 . 2.53(3) yes
La43 . O91 . 2.50(4) yes
La43 . O86 . 3.03(4) yes
La43 . O107 . 2.43(5) yes
La43 . O81 . 2.41(3) yes
La43 . O182 . 3.25(5) yes
La43 . Mo51 . 3.449(5) yes
La44 . O188 . 2.66(5) yes
La44 . O53 . 2.83(3) yes
La44 . O156 . 2.61(4) yes
La44 . O155 . 2.59(4) yes
La44 . O118 . 2.57(4) yes
La44 . O59 . 2.45(4) yes
La44 . O3 . 2.43(3) yes
La44 . Mo54 . 3.841(5) yes
La44 . O139 . 2.33(6) yes
La44 . O111 . 3.18(3) yes
La44 . O157 . 2.88(3) yes
La45 . O17 . 2.68(4) yes
La45 . O133 . 2.65(3) yes
La45 . O43 . 2.63(4) yes
La45 . O209 . 2.55(6) yes
La45 . O61 . 2.53(3) yes
La45 . O49 . 2.49(3) yes
La45 . O18 . 2.47(3) yes
La45 . O167 . 2.47(4) yes
La45 . O203 . 3.12(6) yes
La45 . O140 . 2.32(5) yes
La45 . Mo65 . 4.076(5) yes
La46 . O191 . 2.69(4) yes
La46 . O73 . 2.83(3) yes
La46 . O80 . 2.55(4) yes
La46 . O69 . 2.52(8) yes
La46 . O164 . 2.47(6) yes
La46 . O136 . 2.44(3) yes
La46 . O151 . 3.13(8) yes
La46 . O194 . 3.19(4) yes
La46 . Mo86 . 4.108(8) yes
La47 . O150 . 2.80(4) yes
La47 . O181 . 2.65(4) yes
La47 . O210 . 2.84(7) yes
La47 . O89 . 2.59(3) yes
La47 . O29 . 2.91(3) yes
La47 . O101 . 2.45(4) yes
La47 . O104 . 2.43(4) yes
La47 . O31 . 2.42(2) yes
La47 . O24 . 2.40(3) yes
La47 . O91 . 3.15(4) yes
La47 . Mo80 . 4.060(5) yes
La48 . O21 . 2.65(4) yes
La48 . O204 . 2.83(7) yes
La48 . O179 . 2.55(3) yes
La48 . O69 . 2.93(7) yes
La48 . O209 . 2.50(6) yes
La48 . O202 . 2.48(3) yes
La48 . O194 . 2.48(5) yes
La48 . O141 . 2.47(8) yes
La48 . Mo70 . 3.965(5) yes
La48 . O172 . 2.28(5) yes
Mo49 . O110 . 2.24(3) yes
Mo49 . O178 . 2.51(4) yes
Mo49 . O98 . 1.86(3) yes
Mo49 . O170 . 1.81(4) yes
Mo49 . O81 . 1.79(3) yes
Mo49 . O23 . 1.76(3) yes
Mo50 . O14 . 2.00(3) yes
Mo50 . O132 . 1.84(3) yes
Mo50 . O42 . 1.82(3) yes
Mo50 . O20 . 1.82(3) yes
Mo50 . O54 . 1.72(3) yes
Mo51 . O97 . 1.96(4) yes
Mo51 . O10 . 1.88(3) yes
Mo51 . O24 . 1.88(3) yes
Mo51 . O215 . 2.78(4) yes
Mo51 . O85 . 1.79(4) yes
Mo51 . O195 . 1.78(6) yes
Mo52 . O205 . 1.88(6) yes
Mo52 . O96 . 1.84(4) yes
Mo52 . O118 . 1.76(4) yes
Mo52 . O39 . 1.70(3) yes
Mo53 . O2 . 2.05(3) yes
Mo53 . O56 . 1.85(3) yes
Mo53 . O146 . 1.79(4) yes
Mo53 . O35 . 1.75(3) yes
Mo53 . O94 . 1.72(4) yes
Mo54 . O59 . 2.62(4) yes
Mo54 . O51 . 1.82(3) yes
Mo54 . O157 . 1.81(3) yes
Mo54 . O7 . 1.80(3) yes
Mo54 . O212 . 1.74(4) yes
Mo55 . O211 . 1.98(4) yes
Mo55 . O52 . 1.89(3) yes
Mo55 . O163 . 1.87(3) yes
Mo55 . O128 . 1.73(5) yes
Mo55 . O135 . 1.75(3) yes
Mo56 . O154 . 1.97(4) yes
Mo56 . O12 . 1.93(3) yes
Mo56 . O102 . 1.82(3) yes
Mo56 . O62 . 1.74(3) yes
Mo56 . O83 . 1.73(3) yes
Mo57 . O158 . 2.00(3) yes
Mo57 . O8 . 1.98(3) yes
Mo57 . O63 . 1.84(3) yes
Mo57 . O46 . 1.78(3) yes
Mo57 . O127 . 1.69(3) yes
Mo58 . O27 . 1.86(3) yes
Mo58 . O115 . 2.35(3) yes
Mo58 . O117 . 1.82(3) yes
Mo58 . O123 . 1.77(4) yes
Mo58 . O166 . 1.87(3) yes
Mo59 . O113 . 1.81(4) yes
Mo59 . O213 . 1.79(4) yes
Mo59 . O126 . 1.78(4) yes
Mo59 . O90 . 1.67(3) yes
Mo60 . O151 . 1.86(8) yes
Mo60 . O28 . 1.80(4) yes
Mo60 . O214 . 1.78(5) yes
Mo60 . O199 . 1.76(6) yes
Mo61 . O130 . 2.22(3) yes
Mo61 . O122 . 1.78(3) yes
Mo61 . O48 . 1.78(3) yes
Mo61 . Mo76 . 3.687(5) yes
Mo61 . O108 . 1.75(4) yes
Mo61 . O184 . 1.70(3) yes
Mo62 . O13 . 2.01(3) yes
Mo62 . O66 . 1.84(3) yes
Mo62 . O26 . 1.80(3) yes
Mo62 . O162 . 1.84(3) yes
Mo62 . O201 . 1.83(6) yes
Mo63 . O71 . 1.88(4) yes
Mo63 . O103 . 1.86(4) yes
Mo63 . O147 . 1.79(4) yes
Mo63 . O152 . 1.76(5) yes
Mo64 . O188 . 2.52(5) yes
Mo64 . O139 . 1.93(6) yes
Mo64 . O161 . 1.77(4) yes
Mo64 . O177 . 1.75(3) yes
Mo64 . O67 . 1.80(4) yes
Mo65 . O203 . 1.79(6) yes
Mo65 . O193 . 1.78(5) yes
Mo65 . O194 . 1.76(5) yes
Mo65 . O109 . 1.68(4) yes
Mo66 . O153 . 1.81(6) yes
Mo66 . O41 . 1.77(4) yes
Mo66 . O159 . 1.75(5) yes
Mo66 . O215 . 1.73(4) yes
Mo67 . O191 . 2.03(4) yes
Mo67 . O30 . 1.91(3) yes
Mo67 . O136 . 1.84(3) yes
Mo67 . O192 . 1.78(4) yes
Mo67 . O84 . 1.68(4) yes
Mo68 . O59 . 1.92(4) yes
Mo68 . O156 . 1.88(4) yes
Mo68 . O88 . 1.83(3) yes
Mo68 . O34 . 1.76(3) yes
Mo68 . O180 . 1.71(4) yes
Mo69 . O164 . 2.05(6) yes
Mo69 . O110 . 2.01(3) yes
Mo69 . O37 . 1.85(3) yes
Mo69 . O86 . 1.77(4) yes
Mo69 . O187 . 1.75(7) yes
Mo70 . O173 . 1.89(4) yes
Mo70 . O116 . 1.72(4) yes
Mo70 . O74 . 1.77(3) yes
Mo70 . O143 . 1.84(4) yes
Mo71 . O18 . 1.98(4) yes
Mo71 . O31 . 1.81(3) yes
Mo71 . O209 . 1.81(6) yes
Mo71 . O204 . 1.73(7) yes
Mo71 . O165 . 1.72(6) yes
Mo72 . O196 . 2.18(5) yes
Mo72 . O21 . 1.87(4) yes
Mo72 . O202 . 1.87(4) yes
Mo72 . O183 . 1.82(3) yes
Mo72 . O134 . 1.79(3) yes
Mo73 . O16 . 2.17(3) yes
Mo73 . O82 . 1.80(3) yes
Mo73 . O207 . 1.80(4) yes
Mo73 . O57 . 1.79(3) yes
Mo73 . O99 . 1.74(4) yes
Mo74 . O105 . 1.85(4) yes
Mo74 . O124 . 1.80(5) yes
Mo74 . O106 . 1.76(3) yes
Mo74 . O44 . 1.75(3) yes
Mo75 . O188 . 2.12(5) yes
Mo75 . O87 . 1.96(5) yes
Mo75 . O72 . 1.84(4) yes
Mo75 . O155 . 1.84(4) yes
Mo75 . O208 . 1.72(5) yes
Mo76 . O130 . 2.16(3) yes
Mo76 . O216 . 1.86(5) yes
Mo76 . O175 . 1.75(3) yes
Mo76 . O9 . 1.90(3) yes
Mo76 . O36 . 1.79(3) yes
Mo77 . O19 . 2.50(3) yes
Mo77 . O80 . 1.75(4) yes
Mo77 . O95 . 1.73(3) yes
Mo77 . O73 . 1.73(3) yes
Mo77 . O186 . 1.73(4) yes
Mo78 . O38 . 1.72(3) yes
Mo78 . O77 . 1.76(4) yes
Mo78 . O176 . 1.83(4) yes
Mo78 . O190 . 1.81(4) yes
Mo79 . O75 . 1.80(4) yes
Mo79 . O32 . 1.78(3) yes
Mo79 . O111 . 1.74(3) yes
Mo79 . O120 . 1.63(8) yes
Mo80 . O19 . 1.95(3) yes
Mo80 . O15 . 1.92(3) yes
Mo80 . O138 . 1.89(4) yes
Mo80 . O89 . 1.81(3) yes
Mo80 . O50 . 1.78(3) yes
Mo81 . O25 . 2.07(3) yes
Mo81 . O112 . 1.85(5) yes
Mo81 . O114 . 1.85(5) yes
Mo81 . O200 . 1.72(5) yes
Mo81 . O121 . 1.68(5) yes
Mo82 . O97 . 2.58(4) yes
Mo82 . O149 . 1.85(5) yes
Mo82 . O47 . 1.82(4) yes
Mo82 . O29 . 1.81(3) yes
Mo82 . O150 . 1.79(4) yes
Mo83 . O197 . 2.28(7) yes
Mo83 . O68 . 1.80(5) yes
Mo83 . O93 . 1.80(3) yes
Mo83 . O119 . 1.73(4) yes
Mo83 . O76 . 1.69(3) yes
Mo84 . O107 . 2.05(5) yes
Mo84 . O4 . 1.91(3) yes
Mo84 . O104 . 1.83(4) yes
Mo84 . O182 . 1.79(5) yes
Mo84 . O65 . 1.79(4) yes
Mo85 . O3 . 1.99(3) yes
Mo85 . O131 . 1.92(3) yes
Mo85 . O171 . 1.86(3) yes
Mo85 . O92 . 1.75(4) yes
Mo85 . O53 . 1.74(3) yes
Mo86 . O172 . 1.86(5) yes
Mo86 . O101 . 1.79(4) yes
Mo86 . O210 . 1.76(7) yes
Mo86 . O160 . 1.56(4) yes
Mo87 . O5 . 1.95(3) yes
Mo87 . O55 . 1.76(4) yes
Mo87 . O137 . 1.81(5) yes
Mo87 . O145 . 1.94(4) yes
Mo87 . O168 . 1.87(5) yes
Mo88 . O196 . 2.16(5) yes
Mo88 . O142 . 1.86(4) yes
Mo88 . O43 . 1.81(4) yes
Mo88 . O17 . 1.80(4) yes
Mo88 . O40 . 1.71(3) yes
Mo89 . O129 . 2.07(6) yes
Mo89 . O107 . 2.64(5) yes
Mo89 . O198 . 1.97(9) yes
Mo89 . O91 . 1.86(4) yes
Mo89 . O133 . 1.78(3) yes
Mo89 . O181 . 1.76(4) yes
Mo90 . O167 . 2.31(4) yes
Mo90 . O206 . 1.90(6) yes
Mo90 . O61 . 1.78(3) yes
Mo90 . O45 . 1.77(4) yes
Mo90 . O22 . 1.76(4) yes
Mo91 . O167 . 2.19(4) yes
Mo91 . O78 . 2.07(5) yes
Mo91 . O58 . 1.87(3) yes
Mo91 . O6 . 1.80(3) yes
Mo91 . O49 . 1.79(3) yes
Mo92 . O69 . 1.67(7) yes
Mo92 . O169 . 1.73(8) yes
Mo92 . O174 . 1.66(5) yes
Mo92 . O179 . 1.96(3) yes
Mo93 . O185 . 1.82(4) yes
Mo93 . O33 . 1.82(3) yes
Mo93 . O125 . 1.77(4) yes
Mo93 . O60 . 1.75(3) yes
Mo94 . O140 . 1.77(5) yes
Mo94 . O141 . 1.65(8) yes
Mo94 . O64 . 1.75(4) yes
Mo94 . O158 . 2.62(3) yes
Mo94 . O189 . 1.88(4) yes
Mo95 . O70 . 1.71(4) yes
Mo95 . O11 . 1.85(4) yes
Mo95 . O79 . 1.74(3) yes
Mo95 . O148 . 1.94(5) yes
Mo95 . O197 . 2.18(7) yes
Mo96 . O1 . 1.84(3) yes
Mo96 . O144 . 1.76(4) yes
Mo96 . O100 . 1.76(4) yes
Mo96 . O115 . 2.10(3) yes
Mo96 . O178 . 1.84(4) yes
